data_1555489
loop_
_publ_author_name
'Nandi, Raj Kumar'
'Guillot, R\'egis'
'Kouklovsky, Cyrille'
'Vincent, Guillaume'

_publ_section_title
;
 Synthesis of 3,3-Spiroindolines via FeCl3-Mediated Cyclization of Aryl-
 or Alkene-Containing 3-Substituted N-Ac Indoles.
;
_journal_issue 8
_journal_name_full 'Organic letters'
_journal_page_first 1716
_journal_page_last 1719
_journal_paper_doi 10.1021/acs.orglett.6b00174
_journal_volume 18
_journal_year 2016
_chemical_formula_moiety 'C15 H17 N O'
_chemical_formula_sum 'C15 H17 N O'
_chemical_formula_weight 227.29
_space_group_crystal_system monoclinic
_space_group_IT_number 14
_space_group_name_Hall '-P 2yn'
_space_group_name_H-M_alt 'P 1 21/n 1'
_atom_sites_solution_hydrogens geom
_audit_creation_method SHELXL-2013
_cell_angle_alpha 90
_cell_angle_beta 98.744(3)
_cell_angle_gamma 90
_cell_formula_units_Z 8
_cell_length_a 14.5023(12)
_cell_length_b 8.2306(6)
_cell_length_c 20.0369(16)
_cell_measurement_reflns_used 9743
_cell_measurement_temperature 100(1)
_cell_measurement_theta_max 26.42
_cell_measurement_theta_min 2.68
_cell_volume 2363.9(3)
_computing_cell_refinement 'Bruker SAINT'
_computing_data_collection 'Bruker APEX2'
_computing_data_reduction 'Bruker SAINT'
_computing_structure_refinement 'SHELXL-2013 (Sheldrick, 2013)'
_computing_structure_solution 'SHELXS-97 (Sheldrick 2008)'
_diffrn_ambient_temperature 100(1)
_diffrn_measured_fraction_theta_full 0.997
_diffrn_measured_fraction_theta_max 0.995
_diffrn_measurement_device_type 'Bruker APEX-II CCD'
_diffrn_measurement_method '\f and \w scans'
_diffrn_radiation_type MoK\a
_diffrn_radiation_wavelength 0.71073
_diffrn_reflns_av_R_equivalents 0.0801
_diffrn_reflns_av_unetI/netI 0.0256
_diffrn_reflns_Laue_measured_fraction_full 0.997
_diffrn_reflns_Laue_measured_fraction_max 0.995
_diffrn_reflns_limit_h_max 18
_diffrn_reflns_limit_h_min -18
_diffrn_reflns_limit_k_max 10
_diffrn_reflns_limit_k_min -10
_diffrn_reflns_limit_l_max 25
_diffrn_reflns_limit_l_min -25
_diffrn_reflns_number 81587
_diffrn_reflns_point_group_measured_fraction_full 0.997
_diffrn_reflns_point_group_measured_fraction_max 0.995
_diffrn_reflns_theta_full 25.000
_diffrn_reflns_theta_max 26.443
_diffrn_reflns_theta_min 2.680
_exptl_absorpt_coefficient_mu 0.080
_exptl_absorpt_correction_T_max 0.9992
_exptl_absorpt_correction_T_min 0.9912
_exptl_absorpt_correction_type multi-scan
_exptl_absorpt_process_details SADABS
_exptl_crystal_colour colorless
_exptl_crystal_density_diffrn 1.277
_exptl_crystal_description plate
_exptl_crystal_F_000 976
_exptl_crystal_size_max 0.060
_exptl_crystal_size_mid 0.050
_exptl_crystal_size_min 0.010
_refine_diff_density_max 0.528
_refine_diff_density_min -0.429
_refine_diff_density_rms 0.100
_refine_ls_extinction_method none
_refine_ls_goodness_of_fit_ref 1.262
_refine_ls_hydrogen_treatment constr
_refine_ls_matrix_type full
_refine_ls_number_parameters 292
_refine_ls_number_reflns 4850
_refine_ls_number_restraints 0
_refine_ls_restrained_S_all 1.262
_refine_ls_R_factor_all 0.1230
_refine_ls_R_factor_gt 0.1182
_refine_ls_shift/su_max 0.000
_refine_ls_shift/su_mean 0.000
_refine_ls_structure_factor_coef Fsqd
_refine_ls_weighting_details 'w=1/[\s^2^(Fo^2^)+(0.0203P)^2^+15.2630P] where P=(Fo^2^+2Fc^2^)/3'
_refine_ls_weighting_scheme calc
_refine_ls_wR_factor_gt 0.2430
_refine_ls_wR_factor_ref 0.2451
_reflns_Friedel_coverage 0.000
_reflns_number_gt 4592
_reflns_number_total 4850
_reflns_threshold_expression 'I > 2\s(I)'
_cod_data_source_file ol6b00174_si_005.cif
_cod_data_source_block 14
_cod_original_sg_symbol_H-M 'P 21/n'
_cod_database_code 1555489
_shelx_space_group_comment
;
The symmetry employed for this shelxl refinement is uniquely defined
by the following loop, which should always be used as a source of
symmetry information in preference to the above space-group names.
They are only intended as comments.
;
_shelxl_version_number 2013-4

loop_
_space_group_symop_operation_xyz
'x, y, z'
'-x+1/2, y+1/2, -z+1/2'
'-x, -y, -z'
'x-1/2, -y-1/2, z-1/2'

loop_
_atom_site_label
_atom_site_type_symbol
_atom_site_fract_x
_atom_site_fract_y
_atom_site_fract_z
_atom_site_U_iso_or_equiv
_atom_site_adp_type
_atom_site_occupancy
_atom_site_site_symmetry_order
_atom_site_calc_flag
_atom_site_refinement_flags_posn
_atom_site_refinement_flags_adp
_atom_site_refinement_flags_occupancy
_atom_site_disorder_assembly
_atom_site_disorder_group
C1 C 0.3674(3) 0.2739(5) 0.5128(2) 0.0143(9) Uani 1 1 d . . . . .
H1A H 0.3042 0.3063 0.4930 0.021 Uiso 1 1 calc R U . . .
H1B H 0.3652 0.1692 0.5358 0.021 Uiso 1 1 calc R U . . .
H1C H 0.4063 0.2639 0.4771 0.021 Uiso 1 1 calc R U . . .
C2 C 0.4087(3) 0.4012(5) 0.5633(2) 0.0135(8) Uani 1 1 d . . . . .
C3 C 0.5560(3) 0.5157(5) 0.6232(2) 0.0124(8) Uani 1 1 d . . . . .
C4 C 0.5252(3) 0.6561(5) 0.6521(2) 0.0161(9) Uani 1 1 d . . . . .
H4 H 0.4614 0.6874 0.6440 0.019 Uiso 1 1 calc R U . . .
C5 C 0.5916(3) 0.7487(5) 0.6933(2) 0.0188(9) Uani 1 1 d . . . . .
H5 H 0.5726 0.8455 0.7132 0.023 Uiso 1 1 calc R U . . .
C6 C 0.6843(3) 0.7031(6) 0.7057(2) 0.0200(10) Uani 1 1 d . . . . .
H6 H 0.7278 0.7671 0.7347 0.024 Uiso 1 1 calc R U . . .
C7 C 0.7144(3) 0.5629(5) 0.6759(2) 0.0171(9) Uani 1 1 d . . . . .
H7 H 0.7783 0.5325 0.6839 0.020 Uiso 1 1 calc R U . . .
C8 C 0.6506(3) 0.4697(5) 0.6347(2) 0.0130(8) Uani 1 1 d . . . . .
C9 C 0.6645(3) 0.3196(5) 0.5951(2) 0.0132(8) Uani 1 1 d . . . . .
C10 C 0.7492(3) 0.3145(6) 0.5577(2) 0.0181(9) Uani 1 1 d . . . . .
H10A H 0.7364 0.3744 0.5144 0.022 Uiso 1 1 calc R U . . .
H10B H 0.8048 0.3622 0.5856 0.022 Uiso 1 1 calc R U . . .
C11 C 0.7637(3) 0.1343(6) 0.5455(2) 0.0192(10) Uani 1 1 d . . . . .
H11A H 0.8284 0.1125 0.5379 0.023 Uiso 1 1 calc R U . . .
H11B H 0.7200 0.0952 0.5060 0.023 Uiso 1 1 calc R U . . .
C12 C 0.7437(3) 0.0532(6) 0.6106(2) 0.0186(9) Uani 1 1 d . . . . .
H12A H 0.7286 -0.0633 0.6030 0.022 Uiso 1 1 calc R U . . .
H12B H 0.7979 0.0631 0.6469 0.022 Uiso 1 1 calc R U . . .
C13 C 0.6598(3) 0.1460(5) 0.6289(2) 0.0165(9) Uani 1 1 d . . . . .
H13 H 0.6557 0.1484 0.6783 0.020 Uiso 1 1 calc R U . . .
C14 C 0.5657(3) 0.1137(6) 0.5825(2) 0.0181(9) Uani 1 1 d . . . . .
H14A H 0.5692 0.0261 0.5491 0.022 Uiso 1 1 calc R U . . .
H14B H 0.5129 0.0954 0.6076 0.022 Uiso 1 1 calc R U . . .
C15 C 0.5675(3) 0.2852(5) 0.5525(2) 0.0137(9) Uani 1 1 d . . . . .
H15 H 0.5668 0.2881 0.5025 0.016 Uiso 1 1 calc R U . . .
C16 C 0.2518(3) -0.2177(6) 0.6598(2) 0.0208(10) Uani 1 1 d . . . . .
H16A H 0.2076 -0.2164 0.6922 0.031 Uiso 1 1 calc R U . . .
H16B H 0.2845 -0.3222 0.6624 0.031 Uiso 1 1 calc R U . . .
H16C H 0.2180 -0.2023 0.6140 0.031 Uiso 1 1 calc R U . . .
C17 C 0.3226(3) -0.0805(6) 0.6764(2) 0.0180(9) Uani 1 1 d . . . . .
C18 C 0.4274(3) 0.0541(5) 0.7691(2) 0.0131(8) Uani 1 1 d . . . . .
C19 C 0.4575(3) 0.1906(5) 0.7378(2) 0.0170(9) Uani 1 1 d . . . . .
H19 H 0.4342 0.2150 0.6920 0.020 Uiso 1 1 calc R U . . .
C20 C 0.5232(3) 0.2906(6) 0.7759(2) 0.0197(10) Uani 1 1 d . . . . .
H20 H 0.5445 0.3850 0.7556 0.024 Uiso 1 1 calc R U . . .
C21 C 0.5578(3) 0.2561(6) 0.8422(2) 0.0220(10) Uani 1 1 d . . . . .
H21 H 0.6033 0.3252 0.8668 0.026 Uiso 1 1 calc R U . . .
C22 C 0.5263(3) 0.1201(6) 0.8735(2) 0.0231(10) Uani 1 1 d . . . . .
H22 H 0.5495 0.0968 0.9195 0.028 Uiso 1 1 calc R U . . .
C23 C 0.4608(3) 0.0192(6) 0.8369(2) 0.0184(9) Uani 1 1 d . . . . .
C24 C 0.4153(3) -0.1297(6) 0.8596(2) 0.0192(5) Uani 1 1 d . . . . .
C25A C 0.3769(4) -0.1185(7) 0.9284(3) 0.0192(5) Uani 0.840(6) 1 d . . P A 1
H25A H 0.4208 -0.0593 0.9626 0.023 Uiso 0.840(6) 1 calc R U P A 1
H25B H 0.3155 -0.0635 0.9228 0.023 Uiso 0.840(6) 1 calc R U P A 1
C26A C 0.3683(5) -0.2962(9) 0.9484(3) 0.0192(5) Uani 0.840(6) 1 d . . P A 1
H26A H 0.3100 -0.3448 0.9247 0.023 Uiso 0.840(6) 1 calc R U P A 1
H26B H 0.3692 -0.3070 0.9978 0.023 Uiso 0.840(6) 1 calc R U P A 1
C27A C 0.4547(4) -0.3774(8) 0.9263(3) 0.0192(5) Uani 0.840(6) 1 d . . P A 1
H27A H 0.5113 -0.3572 0.9597 0.023 Uiso 0.840(6) 1 calc R U P A 1
H27B H 0.4456 -0.4961 0.9207 0.023 Uiso 0.840(6) 1 calc R U P A 1
C28A C 0.4627(4) -0.2955(7) 0.8583(3) 0.0192(5) Uani 0.840(6) 1 d . . P A 1
H28A H 0.5279 -0.2903 0.8477 0.023 Uiso 0.840(6) 1 calc R U P A 1
C29A C 0.3889(4) -0.3465(7) 0.7976(3) 0.0192(5) Uani 0.840(6) 1 d . . P A 1
H29A H 0.4155 -0.3690 0.7559 0.023 Uiso 0.840(6) 1 calc R U P A 1
H29B H 0.3485 -0.4372 0.8080 0.023 Uiso 0.840(6) 1 calc R U P A 1
C30A C 0.3419(5) -0.1786(10) 0.7979(4) 0.0192(5) Uani 0.840(6) 1 d . . P A 1
H30A H 0.2758 -0.1804 0.8065 0.023 Uiso 0.840(6) 1 calc R U P A 1
N1 N 0.5038(2) 0.4052(4) 0.57812(17) 0.0121(7) Uani 1 1 d . . . . .
N2 N 0.3608(3) -0.0650(4) 0.74264(18) 0.0147(8) Uani 1 1 d . . . . .
O1 O 0.3593(2) 0.4943(4) 0.58985(17) 0.0215(7) Uani 1 1 d . . . . .
O2 O 0.3424(3) 0.0101(5) 0.63318(16) 0.0324(9) Uani 1 1 d . . . . .
C29B C 0.282(2) -0.194(4) 0.8244(14) 0.0192(5) Uani 0.160(6) 1 d . . P A 2
H29C H 0.2489 -0.2993 0.8230 0.023 Uiso 0.160(6) 1 calc R U P A 2
H29D H 0.2375 -0.1038 0.8118 0.023 Uiso 0.160(6) 1 calc R U P A 2
C28B C 0.349(2) -0.164(4) 0.8918(15) 0.0192(5) Uani 0.160(6) 1 d . . P A 2
H28B H 0.3299 -0.0702 0.9183 0.023 Uiso 0.160(6) 1 calc R U P A 2
C30B C 0.355(3) -0.194(6) 0.790(2) 0.0192(5) Uani 0.160(6) 1 d . . P A 2
H30B H 0.3733 -0.3032 0.7746 0.023 Uiso 0.160(6) 1 calc R U P A 2
C25B C 0.497(2) -0.287(4) 0.8764(16) 0.0192(5) Uani 0.160(6) 1 d . . P A 2
H25C H 0.5215 -0.3196 0.8349 0.023 Uiso 0.160(6) 1 calc R U P A 2
H25D H 0.5496 -0.2538 0.9111 0.023 Uiso 0.160(6) 1 calc R U P A 2
C26B C 0.442(2) -0.420(4) 0.9014(17) 0.0192(5) Uani 0.160(6) 1 d . . P A 2
H26C H 0.4815 -0.4927 0.9328 0.023 Uiso 0.160(6) 1 calc R U P A 2
H26D H 0.4080 -0.4846 0.8637 0.023 Uiso 0.160(6) 1 calc R U P A 2
C27B C 0.375(3) -0.325(5) 0.9371(18) 0.0192(5) Uani 0.160(6) 1 d . . P A 2
H27C H 0.4054 -0.2947 0.9832 0.023 Uiso 0.160(6) 1 calc R U P A 2
H27D H 0.3187 -0.3893 0.9405 0.023 Uiso 0.160(6) 1 calc R U P A 2

loop_
_atom_site_aniso_label
_atom_site_aniso_U_11
_atom_site_aniso_U_22
_atom_site_aniso_U_33
_atom_site_aniso_U_23
_atom_site_aniso_U_13
_atom_site_aniso_U_12
C1 0.014(2) 0.013(2) 0.016(2) 0.0009(17) 0.0030(16) 0.0004(16)
C2 0.016(2) 0.010(2) 0.015(2) 0.0044(16) 0.0033(16) 0.0029(17)
C3 0.0119(19) 0.015(2) 0.0117(19) 0.0037(16) 0.0045(15) 0.0013(16)
C4 0.022(2) 0.011(2) 0.016(2) 0.0037(17) 0.0092(17) 0.0020(17)
C5 0.026(2) 0.010(2) 0.022(2) 0.0002(18) 0.0075(18) 0.0039(18)
C6 0.029(2) 0.012(2) 0.017(2) 0.0002(17) -0.0025(18) -0.0012(19)
C7 0.017(2) 0.011(2) 0.023(2) 0.0003(18) 0.0017(17) 0.0021(17)
C8 0.020(2) 0.007(2) 0.0130(19) 0.0052(16) 0.0076(16) 0.0033(16)
C9 0.017(2) 0.0051(19) 0.019(2) -0.0009(16) 0.0051(16) 0.0038(16)
C10 0.011(2) 0.020(2) 0.024(2) 0.0025(19) 0.0062(17) 0.0019(18)
C11 0.011(2) 0.023(2) 0.023(2) -0.0025(19) 0.0040(17) 0.0019(18)
C12 0.016(2) 0.014(2) 0.025(2) 0.0014(18) 0.0006(17) 0.0066(18)
C13 0.019(2) 0.011(2) 0.020(2) 0.0024(17) 0.0040(17) 0.0034(17)
C14 0.022(2) 0.014(2) 0.020(2) 0.0009(18) 0.0062(18) 0.0027(18)
C15 0.014(2) 0.013(2) 0.015(2) 0.0002(17) 0.0036(16) 0.0068(16)
C16 0.021(2) 0.019(2) 0.023(2) -0.0069(19) 0.0079(18) 0.0026(19)
C17 0.017(2) 0.020(2) 0.018(2) -0.0010(18) 0.0048(17) 0.0038(18)
C18 0.013(2) 0.013(2) 0.014(2) -0.0023(17) 0.0066(16) 0.0040(16)
C19 0.024(2) 0.015(2) 0.014(2) 0.0027(17) 0.0090(17) 0.0028(18)
C20 0.020(2) 0.015(2) 0.028(2) 0.0055(19) 0.0128(19) 0.0001(18)
C21 0.023(2) 0.019(2) 0.025(2) 0.0004(19) 0.0056(19) -0.0109(19)
C22 0.024(2) 0.025(3) 0.019(2) 0.008(2) -0.0011(18) -0.010(2)
C23 0.017(2) 0.017(2) 0.021(2) 0.0099(18) 0.0039(17) 0.0000(18)
C24 0.0191(10) 0.0186(11) 0.0204(12) 0.0082(9) 0.0045(8) -0.0035(9)
C25A 0.0191(10) 0.0186(11) 0.0204(12) 0.0082(9) 0.0045(8) -0.0035(9)
C26A 0.0191(10) 0.0186(11) 0.0204(12) 0.0082(9) 0.0045(8) -0.0035(9)
C27A 0.0191(10) 0.0186(11) 0.0204(12) 0.0082(9) 0.0045(8) -0.0035(9)
C28A 0.0191(10) 0.0186(11) 0.0204(12) 0.0082(9) 0.0045(8) -0.0035(9)
C29A 0.0191(10) 0.0186(11) 0.0204(12) 0.0082(9) 0.0045(8) -0.0035(9)
C30A 0.0191(10) 0.0186(11) 0.0204(12) 0.0082(9) 0.0045(8) -0.0035(9)
N1 0.0172(18) 0.0076(17) 0.0122(16) 0.0018(13) 0.0046(13) 0.0052(14)
N2 0.0179(18) 0.0091(17) 0.0170(18) 0.0022(14) 0.0023(14) -0.0012(14)
O1 0.0153(15) 0.0200(17) 0.0303(18) -0.0043(14) 0.0068(13) 0.0061(13)
O2 0.039(2) 0.042(2) 0.0152(17) 0.0077(16) 0.0007(15) -0.0133(18)
C29B 0.0191(10) 0.0186(11) 0.0204(12) 0.0082(9) 0.0045(8) -0.0035(9)
C28B 0.0191(10) 0.0186(11) 0.0204(12) 0.0082(9) 0.0045(8) -0.0035(9)
C30B 0.0191(10) 0.0186(11) 0.0204(12) 0.0082(9) 0.0045(8) -0.0035(9)
C25B 0.0191(10) 0.0186(11) 0.0204(12) 0.0082(9) 0.0045(8) -0.0035(9)
C26B 0.0191(10) 0.0186(11) 0.0204(12) 0.0082(9) 0.0045(8) -0.0035(9)
C27B 0.0191(10) 0.0186(11) 0.0204(12) 0.0082(9) 0.0045(8) -0.0035(9)

loop_
_atom_type_symbol
_atom_type_description
_atom_type_scat_dispersion_real
_atom_type_scat_dispersion_imag
_atom_type_scat_source
C C 0.0033 0.0016 'International Tables Vol C Tables 4.2.6.8 and 6.1.1.4'
H H 0.0000 0.0000 'International Tables Vol C Tables 4.2.6.8 and 6.1.1.4'
N N 0.0061 0.0033 'International Tables Vol C Tables 4.2.6.8 and 6.1.1.4'
O O 0.0106 0.0060 'International Tables Vol C Tables 4.2.6.8 and 6.1.1.4'

loop_
_geom_angle_atom_site_label_1
_geom_angle_atom_site_label_2
_geom_angle_atom_site_label_3
_geom_angle
C2 C1 H1A 109.5
C2 C1 H1B 109.5
H1A C1 H1B 109.5
C2 C1 H1C 109.5
H1A C1 H1C 109.5
H1B C1 H1C 109.5
O1 C2 N1 121.8(4)
O1 C2 C1 121.7(4)
N1 C2 C1 116.4(4)
C4 C3 C8 121.3(4)
C4 C3 N1 128.5(4)
C8 C3 N1 110.1(4)
C3 C4 C5 117.5(4)
C3 C4 H4 121.2
C5 C4 H4 121.2
C6 C5 C4 121.5(4)
C6 C5 H5 119.2
C4 C5 H5 119.2
C5 C6 C7 120.4(4)
C5 C6 H6 119.8
C7 C6 H6 119.8
C8 C7 C6 119.4(4)
C8 C7 H7 120.3
C6 C7 H7 120.3
C7 C8 C3 119.9(4)
C7 C8 C9 130.2(4)
C3 C8 C9 109.9(4)
C8 C9 C10 117.6(4)
C8 C9 C15 104.9(3)
C10 C9 C15 116.8(4)
C8 C9 C13 119.9(3)
C10 C9 C13 105.9(3)
C15 C9 C13 88.7(3)
C11 C10 C9 104.2(4)
C11 C10 H10A 110.9
C9 C10 H10A 110.9
C11 C10 H10B 110.9
C9 C10 H10B 110.9
H10A C10 H10B 108.9
C10 C11 C12 103.8(4)
C10 C11 H11A 111.0
C12 C11 H11A 111.0
C10 C11 H11B 111.0
C12 C11 H11B 111.0
H11A C11 H11B 109.0
C13 C12 C11 104.3(4)
C13 C12 H12A 110.9
C11 C12 H12A 110.9
C13 C12 H12B 110.9
C11 C12 H12B 110.9
H12A C12 H12B 108.9
C12 C13 C14 115.5(4)
C12 C13 C9 105.1(3)
C14 C13 C9 89.4(3)
C12 C13 H13 114.6
C14 C13 H13 114.6
C9 C13 H13 114.6
C15 C14 C13 90.7(3)
C15 C14 H14A 113.5
C13 C14 H14A 113.5
C15 C14 H14B 113.5
C13 C14 H14B 113.5
H14A C14 H14B 110.8
N1 C15 C14 115.1(3)
N1 C15 C9 104.2(3)
C14 C15 C9 91.1(3)
N1 C15 H15 114.6
C14 C15 H15 114.6
C9 C15 H15 114.6
C17 C16 H16A 109.5
C17 C16 H16B 109.5
H16A C16 H16B 109.5
C17 C16 H16C 109.5
H16A C16 H16C 109.5
H16B C16 H16C 109.5
O2 C17 N2 122.2(4)
O2 C17 C16 121.5(4)
N2 C17 C16 116.2(4)
C19 C18 C23 121.2(4)
C19 C18 N2 129.2(4)
C23 C18 N2 109.6(4)
C18 C19 C20 117.7(4)
C18 C19 H19 121.1
C20 C19 H19 121.1
C21 C20 C19 121.7(4)
C21 C20 H20 119.2
C19 C20 H20 119.2
C20 C21 C22 120.3(4)
C20 C21 H21 119.9
C22 C21 H21 119.9
C23 C22 C21 119.2(4)
C23 C22 H22 120.4
C21 C22 H22 120.4
C22 C23 C18 120.0(4)
C22 C23 C24 128.9(4)
C18 C23 C24 111.1(4)
C28B C24 C23 137.8(15)
C23 C24 C28A 120.3(4)
C23 C24 C30A 104.4(4)
C28A C24 C30A 90.6(5)
C23 C24 C25A 116.9(4)
C28A C24 C25A 106.8(4)
C30A C24 C25A 115.0(4)
C28B C24 C30B 90.9(19)
C23 C24 C30B 102.0(16)
C28B C24 C25B 106.3(17)
C23 C24 C25B 110.2(10)
C30B C24 C25B 100.7(19)
C28B C24 C29B 50.4(16)
C23 C24 C29B 123.3(9)
C30B C24 C29B 41.7(14)
C25B C24 C29B 117.2(14)
C26A C25A C24 103.3(4)
C26A C25A H25A 111.1
C24 C25A H25A 111.1
C26A C25A H25B 111.1
C24 C25A H25B 111.1
H25A C25A H25B 109.1
C25A C26A C27A 103.7(5)
C25A C26A H26A 111.0
C27A C26A H26A 111.0
C25A C26A H26B 111.0
C27A C26A H26B 111.0
H26A C26A H26B 109.0
C28A C27A C26A 103.8(5)
C28A C27A H27A 111.0
C26A C27A H27A 111.0
C28A C27A H27B 111.0
C26A C27A H27B 111.0
H27A C27A H27B 109.0
C24 C28A C27A 106.3(5)
C24 C28A C29A 89.8(4)
C27A C28A C29A 116.1(5)
C24 C28A H28A 114.0
C27A C28A H28A 114.0
C29A C28A H28A 114.0
C30A C29A C28A 90.4(5)
C30A C29A H29A 113.6
C28A C29A H29A 113.6
C30A C29A H29B 113.6
C28A C29A H29B 113.6
H29A C29A H29B 110.8
N2 C30A C29A 115.2(5)
N2 C30A C24 104.2(6)
C29A C30A C24 89.2(5)
N2 C30A H30A 115.0
C29A C30A H30A 115.0
C24 C30A H30A 115.0
C2 N1 C3 125.3(4)
C2 N1 C15 124.4(4)
C3 N1 C15 110.2(3)
C17 N2 C18 125.5(4)
C17 N2 C30B 121(2)
C18 N2 C30B 111.7(19)
C17 N2 C30A 124.4(5)
C18 N2 C30A 110.1(4)
C30B C29B C28B 91(3)
C30B C29B C24 53(2)
C28B C29B C24 38.7(12)
C30B C29B H29C 113.5
C28B C29B H29C 113.5
C24 C29B H29C 132.2
C30B C29B H29D 113.5
C28B C29B H29D 113.5
C24 C29B H29D 116.4
H29C C29B H29D 110.8
C24 C28B C29B 91(2)
C24 C28B C27B 110(2)
C29B C28B C27B 115(3)
C24 C28B H28B 113.2
C29B C28B H28B 113.2
C27B C28B H28B 113.2
C29B C30B N2 118(3)
C29B C30B C24 85(2)
N2 C30B C24 104(3)
C29B C30B H30B 114.9
N2 C30B H30B 114.9
C24 C30B H30B 114.9
C26B C25B C24 103(2)
C26B C25B H25C 111.2
C24 C25B H25C 111.2
C26B C25B H25D 111.2
C24 C25B H25D 111.2
H25C C25B H25D 109.1
C25B C26B C27B 101(3)
C25B C26B H26C 111.5
C27B C26B H26C 111.5
C25B C26B H26D 111.5
C27B C26B H26D 111.5
H26C C26B H26D 109.4
C26B C27B C28B 106(3)
C26B C27B H27C 110.6
C28B C27B H27C 110.6
C26B C27B H27D 110.6
C28B C27B H27D 110.6
H27C C27B H27D 108.7

loop_
_geom_bond_atom_site_label_1
_geom_bond_atom_site_label_2
_geom_bond_distance
C1 C2 1.514(6)
C1 H1A 0.9800
C1 H1B 0.9800
C1 H1C 0.9800
C2 O1 1.224(5)
C2 N1 1.366(5)
C3 C4 1.395(6)
C3 C8 1.409(6)
C3 N1 1.417(6)
C4 C5 1.396(7)
C4 H4 0.9500
C5 C6 1.382(7)
C5 H5 0.9500
C6 C7 1.400(6)
C6 H6 0.9500
C7 C8 1.376(6)
C7 H7 0.9500
C8 C9 1.498(6)
C9 C10 1.535(6)
C9 C15 1.557(6)
C9 C13 1.587(6)
C10 C11 1.522(7)
C10 H10A 0.9900
C10 H10B 0.9900
C11 C12 1.533(6)
C11 H11A 0.9900
C11 H11B 0.9900
C12 C13 1.527(6)
C12 H12A 0.9900
C12 H12B 0.9900
C13 C14 1.553(6)
C13 H13 1.0000
C14 C15 1.536(6)
C14 H14A 0.9900
C14 H14B 0.9900
C15 N1 1.496(5)
C15 H15 1.0000
C16 C17 1.528(6)
C16 H16A 0.9800
C16 H16B 0.9800
C16 H16C 0.9800
C17 O2 1.211(6)
C17 N2 1.363(6)
C18 C19 1.389(6)
C18 C23 1.400(6)
C18 N2 1.421(5)
C19 C20 1.395(7)
C19 H19 0.9500
C20 C21 1.377(7)
C20 H20 0.9500
C21 C22 1.393(6)
C21 H21 0.9500
C22 C23 1.385(7)
C22 H22 0.9500
C23 C24 1.496(6)
C24 C28B 1.27(3)
C24 C28A 1.531(8)
C24 C30A 1.557(10)
C24 C25A 1.566(7)
C24 C30B 1.62(5)
C24 C25B 1.75(3)
C24 C29B 2.02(3)
C25A C26A 1.526(9)
C25A H25A 0.9900
C25A H25B 0.9900
C26A C27A 1.544(8)
C26A H26A 0.9900
C26A H26B 0.9900
C27A C28A 1.541(8)
C27A H27A 0.9900
C27A H27B 0.9900
C28A C29A 1.551(8)
C28A H28A 1.0000
C29A C30A 1.541(10)
C29A H29A 0.9900
C29A H29B 0.9900
C30A N2 1.505(9)
C30A H30A 1.0000
N2 C30B 1.43(4)
C29B C30B 1.35(4)
C29B C28B 1.56(4)
C29B H29C 0.9900
C29B H29D 0.9900
C28B C27B 1.62(5)
C28B H28B 1.0000
C30B H30B 1.0000
C25B C26B 1.49(4)
C25B H25C 0.9900
C25B H25D 0.9900
C26B C27B 1.50(4)
C26B H26C 0.9900
C26B H26D 0.9900
C27B H27C 0.9900
C27B H27D 0.9900
